data_2206487
loop_
_publ_author_name
'Glidewell, Christopher'
'Low, John N.'
'Wardell, James L.'

_publ_section_title
;
 2-Nitrobenzaldehyde 2-iodobenzoylhydrazone
;
_journal_coeditor_code LH6467
_journal_issue 8
_journal_name_full 'Acta Crystallographica Section E'
_journal_page_first o2438
_journal_page_last o2440
_journal_paper_doi 10.1107/S1600536805021355
_journal_volume 61
_journal_year 2005
_chemical_formula_iupac 'C14 H10 I N3 O3'
_chemical_formula_moiety 'C14 H10 I N3 O3'
_chemical_formula_sum 'C14 H10 I N3 O3'
_chemical_formula_weight 395.15
_chemical_name_systematic
;
2-Nitrobenzaldehyde 2-iodobenzoylhydrazone
;
_space_group_IT_number 29
_symmetry_cell_setting orthorhombic
_symmetry_space_group_name_Hall 'P 2c -2ac'
_symmetry_space_group_name_H-M 'P c a 21'
_atom_sites_solution_hydrogens geom
_atom_sites_solution_primary direct
_atom_sites_solution_secondary difmap
_cell_angle_alpha 90.00
_cell_angle_beta 90.00
_cell_angle_gamma 90.00
_cell_formula_units_Z 4
_cell_length_a 21.6122(8)
_cell_length_b 5.0393(2)
_cell_length_c 12.7868(5)
_cell_measurement_reflns_used 2783
_cell_measurement_temperature 120(2)
_cell_measurement_theta_max 27.45
_cell_measurement_theta_min 3.70
_cell_volume 1392.61(9)
_computing_cell_refinement 'DENZO (Otwinowski & Minor, 1997) and COLLECT'
_computing_data_collection 'COLLECT (Hooft, 1999)'
_computing_data_reduction 'DENZO and COLLECT'
_computing_molecular_graphics 'PLATON (Spek, 2003)'
_computing_publication_material 'SHELXL97 and PRPKAPPA (Ferguson, 1999)'
_computing_structure_refinement 'OSCAIL and SHELXL97 (Sheldrick, 1997)'
_computing_structure_solution 'OSCAIL (McArdle, 2003) and SHELXS97 (Sheldrick, 1997)'
_diffrn_ambient_temperature 120(2)
_diffrn_detector_area_resol_mean 9.091
_diffrn_measured_fraction_theta_full 0.996
_diffrn_measured_fraction_theta_max 0.996
_diffrn_measurement_device_type 'Bruker-Nonius 95mm CCD camera on \k goniostat'
_diffrn_measurement_method '\f and \w'
_diffrn_radiation_monochromator graphite
_diffrn_radiation_source 'Bruker-Nonius FR91 rotating anode'
_diffrn_radiation_type 'Mo K\a'
_diffrn_radiation_wavelength 0.71073
_diffrn_reflns_av_R_equivalents 0.0362
_diffrn_reflns_av_sigmaI/netI 0.0368
_diffrn_reflns_limit_h_max 25
_diffrn_reflns_limit_h_min -27
_diffrn_reflns_limit_k_max 6
_diffrn_reflns_limit_k_min -6
_diffrn_reflns_limit_l_max 14
_diffrn_reflns_limit_l_min -16
_diffrn_reflns_number 12100
_diffrn_reflns_theta_full 27.45
_diffrn_reflns_theta_max 27.45
_diffrn_reflns_theta_min 3.70
_diffrn_standards_decay_% nil
_exptl_absorpt_coefficient_mu 2.313
_exptl_absorpt_correction_T_max 0.893
_exptl_absorpt_correction_T_min 0.564
_exptl_absorpt_correction_type multi-scan
_exptl_absorpt_process_details '(SADABS; Sheldrick, 2003)'
_exptl_crystal_colour green
_exptl_crystal_density_diffrn 1.885
_exptl_crystal_density_method 'not measured'
_exptl_crystal_description plate
_exptl_crystal_F_000 768
_exptl_crystal_size_max 0.28
_exptl_crystal_size_mid 0.08
_exptl_crystal_size_min 0.05
_refine_diff_density_max 0.615
_refine_diff_density_min -0.636
_refine_ls_abs_structure_details 'Flack (1983), 1119 Friedel pairs'
_refine_ls_abs_structure_Flack -0.01(2)
_refine_ls_extinction_method none
_refine_ls_goodness_of_fit_ref 1.053
_refine_ls_hydrogen_treatment constr
_refine_ls_matrix_type full
_refine_ls_number_parameters 190
_refine_ls_number_reflns 2783
_refine_ls_number_restraints 1
_refine_ls_restrained_S_all 1.053
_refine_ls_R_factor_all 0.0306
_refine_ls_R_factor_gt 0.0257
_refine_ls_shift/su_max 0.001
_refine_ls_shift/su_mean 0.000
_refine_ls_structure_factor_coef Fsqd
_refine_ls_weighting_details 'w = 1/[\s^2^(Fo^2^)+(0.0068P)^2^+2.6684P] where P = (Fo^2^+2Fc^2^)/3'
_refine_ls_weighting_scheme calc
_refine_ls_wR_factor_gt 0.0514
_refine_ls_wR_factor_ref 0.0535
_reflns_number_gt 2579
_reflns_number_total 2783
_reflns_threshold_expression I>2\s(I)
_cod_data_source_file lh6467.cif
_cod_data_source_block I
_cod_original_cell_volume 1392.62(9)
_cod_database_code 2206487
_cod_database_fobs_code 2206487

loop_
_symmetry_equiv_pos_as_xyz
'x, y, z'
'-x, -y, z+1/2'
'-x+1/2, y, z+1/2'
'x+1/2, -y, z'

loop_
_atom_site_label
_atom_site_fract_x
_atom_site_fract_y
_atom_site_fract_z
_atom_site_U_iso_or_equiv
_atom_site_adp_type
_atom_site_calc_flag
_atom_site_refinement_flags
_atom_site_occupancy
_atom_site_type_symbol
I22 0.218672(9) 1.14431(4) 0.18746(3) 0.01788(7) Uani d . 1 I
O2 0.35439(14) 1.0376(5) 0.2880(2) 0.0213(7) Uani d . 1 O
O11 0.51157(14) 0.1203(6) 0.4398(2) 0.0247(7) Uani d . 1 O
O22 0.53559(14) -0.1309(6) 0.5706(3) 0.0266(7) Uani d . 1 O
N1 0.39015(15) 0.6282(6) 0.4133(2) 0.0130(7) Uani d . 1 N
N2 0.36433(19) 0.5915(8) 0.3143(3) 0.0133(8) Uani d . 1 N
N12 0.50990(15) 0.0622(7) 0.5329(3) 0.0159(7) Uani d . 1 N
C1 0.40790(17) 0.4105(8) 0.4563(3) 0.0130(8) Uani d . 1 C
C2 0.34859(19) 0.8076(8) 0.2566(3) 0.0122(8) Uani d . 1 C
C11 0.43163(19) 0.4209(8) 0.5645(3) 0.0113(8) Uani d . 1 C
C12 0.47550(18) 0.2408(8) 0.6041(3) 0.0114(8) Uani d . 1 C
C13 0.49059(18) 0.2288(8) 0.7098(3) 0.0148(10) Uani d . 1 C
C14 0.4634(2) 0.4062(9) 0.7785(3) 0.0186(9) Uani d . 1 C
C16 0.4064(2) 0.5965(12) 0.6355(4) 0.0159(12) Uani d . 1 C
C15 0.4210(3) 0.5966(12) 0.7408(4) 0.0187(12) Uani d . 1 C
C21 0.32548(19) 0.7445(8) 0.1504(3) 0.0107(8) Uani d . 1 C
C22 0.27457(17) 0.8738(7) 0.1046(3) 0.0130(8) Uani d . 1 C
C23 0.2557(2) 0.8143(8) 0.0036(3) 0.0191(9) Uani d . 1 C
C24 0.2873(2) 0.6247(9) -0.0540(3) 0.0218(9) Uani d . 1 C
C25 0.3375(2) 0.4930(8) -0.0110(3) 0.0186(9) Uani d . 1 C
C26 0.3569(2) 0.5553(10) 0.0908(4) 0.0150(10) Uani d . 1 C
H1 0.4058 0.2471 0.4194 0.016 Uiso calc R 1 H
H2 0.3583 0.4305 0.2896 0.016 Uiso calc R 1 H
H13 0.5192 0.1003 0.7345 0.018 Uiso calc R 1 H
H14 0.4733 0.3999 0.8508 0.022 Uiso calc R 1 H
H16 0.3774 0.7238 0.6107 0.019 Uiso calc R 1 H
H15 0.4029 0.7225 0.7868 0.022 Uiso calc R 1 H
H23 0.2211 0.9033 -0.0260 0.023 Uiso calc R 1 H
H24 0.2744 0.5849 -0.1233 0.026 Uiso calc R 1 H
H25 0.3587 0.3613 -0.0503 0.022 Uiso calc R 1 H
H26 0.3919 0.4676 0.1196 0.018 Uiso calc R 1 H

loop_
_atom_site_aniso_label
_atom_site_aniso_U_11
_atom_site_aniso_U_22
_atom_site_aniso_U_33
_atom_site_aniso_U_12
_atom_site_aniso_U_13
_atom_site_aniso_U_23
I22 0.01464(11) 0.01349(11) 0.02551(12) 0.00233(9) -0.00086(18) -0.0044(2)
O2 0.0360(19) 0.0091(14) 0.0188(15) 0.0015(12) -0.0124(13) -0.0027(12)
O11 0.0323(18) 0.0245(17) 0.0174(15) 0.0082(14) 0.0042(13) 0.0018(13)
O22 0.0232(17) 0.0221(17) 0.0346(18) 0.0128(13) 0.0019(14) 0.0032(15)
N1 0.0157(17) 0.0146(17) 0.0088(15) 0.0010(13) -0.0025(13) -0.0002(13)
N2 0.019(2) 0.0101(17) 0.0102(18) 0.0024(15) -0.0033(15) -0.0032(15)
N12 0.0131(17) 0.0135(17) 0.0209(19) -0.0012(14) -0.0007(14) 0.0057(14)
C1 0.0135(19) 0.0125(19) 0.0131(19) -0.0008(15) -0.0029(15) -0.0001(15)
C2 0.012(2) 0.011(2) 0.014(2) 0.0020(16) -0.0019(16) 0.0008(16)
C11 0.011(2) 0.0107(19) 0.012(2) -0.0043(16) -0.0005(15) 0.0024(15)
C12 0.013(2) 0.010(2) 0.011(2) -0.0022(16) 0.0010(16) 0.0021(17)
C13 0.0156(18) 0.0139(18) 0.015(3) -0.0013(15) -0.0053(16) 0.0038(16)
C14 0.022(3) 0.022(2) 0.012(2) -0.004(2) -0.0054(18) -0.0009(18)
C16 0.021(3) 0.011(2) 0.016(3) 0.0017(19) -0.0014(19) 0.0004(19)
C15 0.024(3) 0.020(3) 0.012(3) -0.003(2) 0.0011(19) -0.005(2)
C21 0.0132(19) 0.0087(19) 0.0101(19) -0.0025(16) 0.0011(14) 0.0027(14)
C22 0.0142(19) 0.0102(19) 0.0146(19) -0.0005(15) -0.0004(15) 0.0017(15)
C23 0.020(2) 0.019(2) 0.019(2) 0.0017(17) -0.0044(17) 0.0001(17)
C24 0.028(2) 0.026(2) 0.012(2) 0.0002(19) -0.0025(17) -0.0032(17)
C25 0.022(2) 0.017(2) 0.017(2) 0.0014(17) 0.0014(17) -0.0042(16)
C26 0.013(2) 0.014(2) 0.018(2) 0.0009(17) 0.0021(18) -0.0048(19)

loop_
_atom_type_symbol
_atom_type_description
_atom_type_scat_dispersion_real
_atom_type_scat_dispersion_imag
_atom_type_scat_source
C C 0.0033 0.0016 'International Tables Vol C Tables 4.2.6.8 and 6.1.1.4'
H H 0.0000 0.0000 'International Tables Vol C Tables 4.2.6.8 and 6.1.1.4'
I I -0.4742 1.8119 'International Tables Vol C Tables 4.2.6.8 and 6.1.1.4'
N N 0.0061 0.0033 'International Tables Vol C Tables 4.2.6.8 and 6.1.1.4'
O O 0.0106 0.0060 'International Tables Vol C Tables 4.2.6.8 and 6.1.1.4'

loop_
_geom_angle_atom_site_label_1
_geom_angle_atom_site_label_2
_geom_angle_atom_site_label_3
_geom_angle
_geom_angle_publ_flag
C11 C1 N1 118.3(3) y
N1 C1 H1 120.9 no
C11 C1 H1 120.9 no
C1 N1 N2 113.2(3) y
N1 N2 C2 119.1(4) y
C2 N2 H2 120.5 no
N1 N2 H2 120.5 no
N2 C2 O2 123.5(4) y
O2 C2 C21 122.2(4) y
N2 C2 C21 114.2(3) y
C16 C11 C12 116.3(4) no
C16 C11 C1 120.1(4) no
C12 C11 C1 123.3(4) no
C13 C12 C11 122.4(4) no
C13 C12 N12 117.0(3) no
C11 C12 N12 120.6(4) no
O22 N12 O11 124.1(4) no
O22 N12 C12 118.0(3) no
O11 N12 C12 117.8(3) no
C14 C13 C12 119.3(4) no
C14 C13 H13 120.4 no
C12 C13 H13 120.4 no
C13 C14 C15 119.8(4) no
C13 C14 H14 120.1 no
C15 C14 H14 120.1 no
C11 C16 C15 123.3(6) no
C11 C16 H16 118.3 no
C15 C16 H16 118.3 no
C16 C15 C14 118.7(6) no
C16 C15 H15 120.6 no
C14 C15 H15 120.6 no
C26 C21 C22 118.0(4) no
C26 C21 C2 118.9(4) no
C22 C21 C2 123.1(4) no
C23 C22 C21 121.2(4) no
C23 C22 I22 116.1(3) no
C21 C22 I22 122.6(3) no
C24 C23 C22 120.0(4) no
C24 C23 H23 120.0 no
C22 C23 H23 120.0 no
C25 C24 C23 120.3(4) no
C25 C24 H24 119.8 no
C23 C24 H24 119.8 no
C24 C25 C26 119.6(4) no
C24 C25 H25 120.2 no
C26 C25 H25 120.2 no
C21 C26 C25 120.9(4) no
C21 C26 H26 119.5 no
C25 C26 H26 119.5 no

loop_
_geom_bond_atom_site_label_1
_geom_bond_atom_site_label_2
_geom_bond_distance
_geom_bond_publ_flag
C11 C1 1.476(5) y
C1 N1 1.286(5) y
C1 H1 0.95 no
N1 N2 1.396(5) y
N2 C2 1.358(6) y
N2 H2 0.88 no
C2 O2 1.233(5) y
C2 C21 1.482(5) y
C11 C16 1.381(7) no
C11 C12 1.407(6) no
C12 C13 1.391(6) no
C12 N12 1.481(5) no
N12 O22 1.220(4) no
N12 O11 1.227(4) no
C13 C14 1.384(6) no
C13 H13 0.95 no
C14 C15 1.411(7) no
C14 H14 0.95 no
C16 C15 1.383(5) no
C16 H16 0.95 no
C15 H15 0.95 no
C21 C26 1.397(7) no
C21 C22 1.407(5) no
C22 C23 1.387(6) no
C22 I22 2.107(4) y
C23 C24 1.386(6) no
C23 H23 0.95 no
C24 C25 1.386(6) no
C24 H24 0.95 no
C25 C26 1.403(6) no
C25 H25 0.95 no
C26 H26 0.95 no

loop_
_geom_hbond_atom_site_label_D
_geom_hbond_atom_site_label_H
_geom_hbond_atom_site_label_A
_geom_hbond_site_symmetry_A
_geom_hbond_distance_DH
_geom_hbond_distance_HA
_geom_hbond_distance_DA
_geom_hbond_angle_DHA
_geom_hbond_publ_flag
N2 H2 O2 1_545 0.88 1.98 2.820(5) 159 y
C1 H1 O2 1_545 0.95 2.27 3.082(5) 142 y
C26 H26 O22 2_654 0.95 2.39 3.169(6) 139 y

loop_
_geom_torsion_atom_site_label_1
_geom_torsion_atom_site_label_2
_geom_torsion_atom_site_label_3
_geom_torsion_atom_site_label_4
_geom_torsion
_geom_torsion_publ_flag
C12 C11 C1 N1 -151.3(4) y
C11 C1 N1 N2 -175.4(3) y
C1 N1 N2 C2 -174.4(4) y
N1 N2 C2 O2 -1.9(6) no
N1 N2 C2 C21 176.2(3) y
N2 C2 C21 C22 138.2(4) y
N1 C1 C11 C16 35.3(6) no
C16 C11 C12 C13 3.3(6) no
C1 C11 C12 C13 -170.4(4) no
C16 C11 C12 N12 -173.9(4) no
C1 C11 C12 N12 12.4(6) no
C13 C12 N12 O22 20.2(5) no
C11 C12 N12 O22 -162.5(4) no
C13 C12 N12 O11 -158.7(4) no
C11 C12 N12 O11 18.6(5) y
C11 C12 C13 C14 -2.5(6) no
N12 C12 C13 C14 174.8(4) no
C12 C13 C14 C15 -0.1(6) no
C12 C11 C16 C15 -1.6(8) no
C1 C11 C16 C15 172.2(5) no
C11 C16 C15 C14 -0.8(10) no
C13 C14 C15 C16 1.7(8) no
O2 C2 C21 C26 133.7(5) no
N2 C2 C21 C26 -44.4(5) no
O2 C2 C21 C22 -43.7(6) no
C26 C21 C22 C23 0.5(6) no
C2 C21 C22 C23 178.0(4) no
C26 C21 C22 I22 175.7(3) no
C2 C21 C22 I22 -6.9(5) no
C21 C22 C23 C24 -0.1(6) no
I22 C22 C23 C24 -175.6(3) no
C22 C23 C24 C25 0.4(6) no
C23 C24 C25 C26 -0.9(6) no
C22 C21 C26 C25 -1.1(7) no
C2 C21 C26 C25 -178.7(4) no
C24 C25 C26 C21 1.3(7) no

loop_
_cod_related_entry_id
_cod_related_entry_database
_cod_related_entry_code
1 ChemSpider 7839676
